data_7705065
loop_
_publ_author_name
'Shen, Yang-Lin'
'Jin, Jun-Ling'
'Xie, Yun-Peng'
'Lu, Xing'

_publ_section_title
;
 <i>tert</i>-Butyl thiol and pyridine ligand co-protected 50-nuclei
 clusters: the effect of pyridines on Ag-SR bonds.
;
_journal_issue 36
_journal_name_full 'Dalton transactions (Cambridge, England : 2003)'
_journal_page_first 12574
_journal_page_last 12580
_journal_paper_doi 10.1039/d0dt02003f
_journal_volume 49
_journal_year 2020
_chemical_formula_sum 'C48 H78 Ag12 N18 O18 S6'
_chemical_formula_weight 2682.08
_space_group_crystal_system trigonal
_space_group_IT_number 148
_space_group_name_Hall '-R 3'
_space_group_name_H-M_alt 'R -3 :H'
_atom_sites_solution_hydrogens geom
_audit_creation_method SHELXL-2014/7
_audit_update_record
;
2020-04-27 deposited with the CCDC.	2020-08-07 downloaded from the CCDC.
;
_cell_angle_alpha 90
_cell_angle_beta 90
_cell_angle_gamma 120
_cell_formula_units_Z 3
_cell_length_a 24.5159(7)
_cell_length_b 24.5159(7)
_cell_length_c 11.1964(6)
_cell_measurement_reflns_used 9923
_cell_measurement_temperature 173(2)
_cell_measurement_theta_max 25.3537
_cell_measurement_theta_min 2.8783
_cell_volume 5827.8(4)
_computing_cell_refinement 'SAINT (Bruker, 2014)'
_computing_data_collection 'Apex2 (Bruker, 2014)'
_computing_data_reduction 'SAINT (Bruker, 2014)'
_computing_structure_refinement 'SHELXL-2014/7 (Sheldrick, 2014)'
_computing_structure_solution 'SHELXTL XT-2014/4 (Sheldrick, 2014)'
_diffrn_ambient_temperature 173(2)
_diffrn_measured_fraction_theta_full 0.999
_diffrn_measured_fraction_theta_max 0.999
_diffrn_measurement_device_type 'Bruker D8 Quest'
_diffrn_radiation_type MoK\a
_diffrn_radiation_wavelength 0.71073
_diffrn_reflns_av_R_equivalents 0.0210
_diffrn_reflns_av_unetI/netI 0.0131
_diffrn_reflns_Laue_measured_fraction_full 0.999
_diffrn_reflns_Laue_measured_fraction_max 0.999
_diffrn_reflns_limit_h_max 24
_diffrn_reflns_limit_h_min -29
_diffrn_reflns_limit_k_max 29
_diffrn_reflns_limit_k_min -28
_diffrn_reflns_limit_l_max 13
_diffrn_reflns_limit_l_min -13
_diffrn_reflns_number 14342
_diffrn_reflns_point_group_measured_fraction_full 0.999
_diffrn_reflns_point_group_measured_fraction_max 0.999
_diffrn_reflns_theta_full 25.242
_diffrn_reflns_theta_max 25.353
_diffrn_reflns_theta_min 2.878
_exptl_absorpt_coefficient_mu 3.184
_exptl_absorpt_correction_T_max 0.7452
_exptl_absorpt_correction_T_min 0.6232
_exptl_absorpt_correction_type multi-scan
_exptl_absorpt_process_details SADABS
_exptl_crystal_colour colorless
_exptl_crystal_density_diffrn 2.293
_exptl_crystal_description bulk
_exptl_crystal_F_000 3888
_exptl_crystal_size_max 0.136
_exptl_crystal_size_mid 0.120
_exptl_crystal_size_min 0.105
_refine_diff_density_max 0.322
_refine_diff_density_min -0.375
_refine_diff_density_rms 0.066
_refine_ls_extinction_method none
_refine_ls_goodness_of_fit_ref 1.124
_refine_ls_hydrogen_treatment constr
_refine_ls_matrix_type full
_refine_ls_number_parameters 156
_refine_ls_number_reflns 2379
_refine_ls_number_restraints 0
_refine_ls_restrained_S_all 1.124
_refine_ls_R_factor_all 0.0154
_refine_ls_R_factor_gt 0.0144
_refine_ls_shift/su_max 0.002
_refine_ls_shift/su_mean 0.000
_refine_ls_structure_factor_coef Fsqd
_refine_ls_weighting_details 'w=1/[\s^2^(Fo^2^)+(0.0148P)^2^+13.4052P] where P=(Fo^2^+2Fc^2^)/3'
_refine_ls_weighting_scheme calc
_refine_ls_wR_factor_gt 0.0366
_refine_ls_wR_factor_ref 0.0369
_reflns_Friedel_coverage 0.000
_reflns_number_gt 2281
_reflns_number_total 2379
_reflns_threshold_expression 'I > 2\s(I)'
_cod_data_source_file d0dt02003f2.cif
_cod_data_source_block Compound5
_cod_depositor_comments
;
The following automatic conversions were performed:

data item '_exptl_absorpt_correction_type' value 'Multi-scan' was
changed to 'multi-scan' in accordance with the
/home/data/users/saulius/crontab/automatic-downloads/rss-feeds/RSC/lib/dictionaries/cif_core.dic
dictionary named 'cif_core.dic' version 2.4.2 last updated on
2011-04-26.

Automatic conversion script
Id: cif_fix_values 7556 2019-12-06 15:28:31Z antanas 

 Adding full bibliography for 7705063--7705068.cif.
;
_cod_original_cell_volume 5827.8(5)
_cod_database_code 7705065
_shelx_shelxl_version_number 2014/7
_shelx_space_group_comment
;
The symmetry employed for this shelxl refinement is uniquely defined
by the following loop, which should always be used as a source of
symmetry information in preference to the above space-group names.
They are only intended as comments.
;
_shelx_estimated_absorpt_t_min 0.6232
_shelx_estimated_absorpt_t_max 0.7452

loop_
_space_group_symop_operation_xyz
'x, y, z'
'-y, x-y, z'
'-x+y, -x, z'
'x+2/3, y+1/3, z+1/3'
'-y+2/3, x-y+1/3, z+1/3'
'-x+y+2/3, -x+1/3, z+1/3'
'x+1/3, y+2/3, z+2/3'
'-y+1/3, x-y+2/3, z+2/3'
'-x+y+1/3, -x+2/3, z+2/3'
'-x, -y, -z'
'y, -x+y, -z'
'x-y, x, -z'
'-x+2/3, -y+1/3, -z+1/3'
'y+2/3, -x+y+1/3, -z+1/3'
'x-y+2/3, x+1/3, -z+1/3'
'-x+1/3, -y+2/3, -z+2/3'
'y+1/3, -x+y+2/3, -z+2/3'
'x-y+1/3, x+2/3, -z+2/3'

loop_
_atom_site_label
_atom_site_type_symbol
_atom_site_fract_x
_atom_site_fract_y
_atom_site_fract_z
_atom_site_U_iso_or_equiv
_atom_site_adp_type
_atom_site_occupancy
_atom_site_site_symmetry_order
_atom_site_calc_flag
_atom_site_refinement_flags_posn
_atom_site_refinement_flags_adp
_atom_site_refinement_flags_occupancy
_atom_site_disorder_assembly
_atom_site_disorder_group
Ag1 Ag 0.31317(2) 0.49902(2) 0.15916(2) 0.03188(6) Uani 1 1 d . . . . .
Ag2 Ag 0.36883(2) 0.62051(2) 0.33514(2) 0.02297(6) Uani 1 1 d . . . . .
S1 S 0.26001(2) 0.53609(2) 0.30273(4) 0.01781(10) Uani 1 1 d . . . . .
O1 O 0.42607(8) 0.58946(8) 0.47776(15) 0.0369(4) Uani 1 1 d . . . . .
O2 O 0.43673(9) 0.50831(8) 0.49923(17) 0.0440(4) Uani 1 1 d . . . . .
O3 O 0.41149(8) 0.52868(9) 0.32630(15) 0.0399(4) Uani 1 1 d . . . . .
N1 N 0.30555(9) 0.40728(8) 0.12343(17) 0.0277(4) Uani 1 1 d . . . . .
N2 N 0.28803(10) 0.23020(9) 0.08048(19) 0.0374(5) Uani 1 1 d . . . . .
H2B H 0.3205 0.2251 0.0951 0.045 Uiso 1 1 calc R U . . .
H2C H 0.2521 0.1981 0.0564 0.045 Uiso 1 1 calc R U . . .
N3 N 0.42452(8) 0.54131(8) 0.43450(16) 0.0255(4) Uani 1 1 d . . . . .
C1 C 0.22997(10) 0.48616(10) 0.43848(19) 0.0271(5) Uani 1 1 d . . . . .
H1 H 0.1842 0.4720 0.4468 0.033 Uiso 1 1 calc R U . . .
C2 C 0.26340(13) 0.52279(15) 0.5489(2) 0.0484(7) Uani 1 1 d . . . . .
H2A H 0.3085 0.5373 0.5422 0.073 Uiso 1 1 calc R U . . .
H2AB H 0.2461 0.4957 0.6192 0.073 Uiso 1 1 calc R U . . .
H2AC H 0.2573 0.5592 0.5569 0.073 Uiso 1 1 calc R U . . .
C3 C 0.23640(16) 0.42857(13) 0.4208(3) 0.0552(8) Uani 1 1 d . . . . .
H3A H 0.2103 0.4041 0.3531 0.083 Uiso 1 1 calc R U . . .
H3AB H 0.2225 0.4026 0.4931 0.083 Uiso 1 1 calc R U . . .
H3AC H 0.2806 0.4416 0.4046 0.083 Uiso 1 1 calc R U . . .
C4 C 0.35338(10) 0.39671(11) 0.1464(2) 0.0295(5) Uani 1 1 d . . . . .
H4 H 0.3921 0.4311 0.1734 0.035 Uiso 1 1 calc R U . . .
C5 C 0.34965(10) 0.33950(10) 0.1330(2) 0.0286(5) Uani 1 1 d . . . . .
H5 H 0.3853 0.3351 0.1496 0.034 Uiso 1 1 calc R U . . .
C6 C 0.29341(10) 0.28752(10) 0.09502(19) 0.0261(4) Uani 1 1 d . . . . .
C7 C 0.24366(10) 0.29835(10) 0.0701(2) 0.0289(5) Uani 1 1 d . . . . .
H7 H 0.2044 0.2649 0.0430 0.035 Uiso 1 1 calc R U . . .
C8 C 0.25182(10) 0.35732(11) 0.0850(2) 0.0301(5) Uani 1 1 d . . . . .
H8 H 0.2173 0.3634 0.0671 0.036 Uiso 1 1 calc R U . . .

loop_
_atom_site_aniso_label
_atom_site_aniso_U_11
_atom_site_aniso_U_22
_atom_site_aniso_U_33
_atom_site_aniso_U_23
_atom_site_aniso_U_13
_atom_site_aniso_U_12
Ag1 0.04292(11) 0.02544(9) 0.03324(10) 0.00472(7) 0.01013(7) 0.02157(8)
Ag2 0.01753(8) 0.01987(8) 0.02734(9) -0.00036(6) 0.00044(6) 0.00622(6)
S1 0.0175(2) 0.0152(2) 0.0203(2) 0.00189(17) 0.00102(17) 0.00781(18)
O1 0.0473(10) 0.0339(9) 0.0379(9) -0.0050(7) -0.0082(8) 0.0266(8)
O2 0.0486(11) 0.0278(9) 0.0549(11) 0.0110(8) -0.0116(9) 0.0186(8)
O3 0.0357(9) 0.0478(10) 0.0357(9) -0.0106(8) -0.0118(7) 0.0205(8)
N1 0.0284(9) 0.0219(9) 0.0338(10) 0.0013(7) 0.0033(8) 0.0133(8)
N2 0.0394(11) 0.0236(10) 0.0506(12) -0.0018(9) 0.0001(9) 0.0168(9)
N3 0.0165(8) 0.0215(9) 0.0331(10) 0.0039(7) -0.0014(7) 0.0055(7)
C1 0.0255(11) 0.0297(11) 0.0288(11) 0.0146(9) 0.0103(9) 0.0158(9)
C2 0.0446(15) 0.0687(19) 0.0255(12) 0.0136(12) 0.0034(11) 0.0235(14)
C3 0.075(2) 0.0436(16) 0.0636(19) 0.0344(14) 0.0379(16) 0.0424(16)
C4 0.0246(11) 0.0255(11) 0.0357(12) -0.0023(9) -0.0012(9) 0.0106(9)
C5 0.0264(11) 0.0291(11) 0.0338(11) 0.0004(9) -0.0005(9) 0.0166(9)
C6 0.0314(11) 0.0245(11) 0.0237(10) 0.0026(8) 0.0037(8) 0.0150(9)
C7 0.0238(11) 0.0243(11) 0.0335(12) 0.0002(9) -0.0013(9) 0.0081(9)
C8 0.0246(11) 0.0308(11) 0.0380(12) 0.0050(10) 0.0018(9) 0.0161(10)

loop_
_atom_type_symbol
_atom_type_description
_atom_type_scat_dispersion_real
_atom_type_scat_dispersion_imag
_atom_type_scat_source
C C 0.0033 0.0016 'International Tables Vol C Tables 4.2.6.8 and 6.1.1.4'
H H 0.0000 0.0000 'International Tables Vol C Tables 4.2.6.8 and 6.1.1.4'
N N 0.0061 0.0033 'International Tables Vol C Tables 4.2.6.8 and 6.1.1.4'
O O 0.0106 0.0060 'International Tables Vol C Tables 4.2.6.8 and 6.1.1.4'
S S 0.1246 0.1234 'International Tables Vol C Tables 4.2.6.8 and 6.1.1.4'
Ag Ag -0.8971 1.1015 'International Tables Vol C Tables 4.2.6.8 and 6.1.1.4'

loop_
_geom_angle_atom_site_label_1
_geom_angle_atom_site_label_2
_geom_angle_atom_site_label_3
_geom_angle
_geom_angle_site_symmetry_1
_geom_angle_site_symmetry_3
_geom_angle_publ_flag
N1 Ag1 S1 133.91(5) . . ?
N1 Ag1 S1 117.68(5) . 15 ?
S1 Ag1 S1 108.41(2) . 15 ?
N1 Ag1 Ag2 130.88(5) . 14_455 ?
S1 Ag1 Ag2 78.677(12) . 14_455 ?
S1 Ag1 Ag2 50.850(11) 15 14_455 ?
N1 Ag1 Ag2 146.13(5) . . ?
S1 Ag1 Ag2 48.337(11) . . ?
S1 Ag1 Ag2 74.488(12) 15 . ?
Ag2 Ag1 Ag2 82.114(7) 14_455 . ?
S1 Ag2 S1 156.37(2) . 2_665 ?
S1 Ag2 O1 112.31(4) . . ?
S1 Ag2 O1 91.21(4) 2_665 . ?
S1 Ag2 Ag2 111.717(12) . 2_665 ?
S1 Ag2 Ag2 52.028(12) 2_665 2_665 ?
O1 Ag2 Ag2 123.41(4) . 2_665 ?
S1 Ag2 Ag2 52.463(12) . 3_565 ?
S1 Ag2 Ag2 111.288(12) 2_665 3_565 ?
O1 Ag2 Ag2 137.41(4) . 3_565 ?
Ag2 Ag2 Ag2 60.0 2_665 3_565 ?
S1 Ag2 Ag1 124.792(13) . 15 ?
S1 Ag2 Ag1 54.071(12) 2_665 15 ?
O1 Ag2 Ag1 81.81(4) . 15 ?
Ag2 Ag2 Ag1 100.396(7) 2_665 15 ?
Ag2 Ag2 Ag1 140.717(5) 3_565 15 ?
S1 Ag2 Ag1 49.857(11) . . ?
S1 Ag2 Ag1 126.946(13) 2_665 . ?
O1 Ag2 Ag1 98.73(4) . . ?
Ag2 Ag2 Ag1 137.076(5) 2_665 . ?
Ag2 Ag2 Ag1 95.623(6) 3_565 . ?
Ag1 Ag2 Ag1 75.911(4) 15 . ?
C1 S1 Ag2 109.92(7) . . ?
C1 S1 Ag2 108.04(7) . 3_565 ?
Ag2 S1 Ag2 75.511(15) . 3_565 ?
C1 S1 Ag1 113.09(7) . . ?
Ag2 S1 Ag1 81.806(15) . . ?
Ag2 S1 Ag1 137.75(2) 3_565 . ?
C1 S1 Ag1 108.85(7) . 14_455 ?
Ag2 S1 Ag1 136.81(2) . 14_455 ?
Ag2 S1 Ag1 75.070(14) 3_565 14_455 ?
Ag1 S1 Ag1 99.842(16) . 14_455 ?
N3 O1 Ag2 106.46(12) . . ?
C8 N1 C4 115.88(18) . . ?
C8 N1 Ag1 122.27(15) . . ?
C4 N1 Ag1 121.71(15) . . ?
C6 N2 H2B 120.0 . . ?
C6 N2 H2C 120.0 . . ?
H2B N2 H2C 120.0 . . ?
O2 N3 O3 121.59(19) . . ?
O2 N3 O1 119.15(19) . . ?
O3 N3 O1 119.24(18) . . ?
C2 C1 C3 112.6(2) . . ?
C2 C1 S1 111.11(16) . . ?
C3 C1 S1 108.45(16) . . ?
C2 C1 H1 108.2 . . ?
C3 C1 H1 108.2 . . ?
S1 C1 H1 108.2 . . ?
C1 C2 H2A 109.5 . . ?
C1 C2 H2AB 109.5 . . ?
H2A C2 H2AB 109.5 . . ?
C1 C2 H2AC 109.5 . . ?
H2A C2 H2AC 109.5 . . ?
H2AB C2 H2AC 109.5 . . ?
C1 C3 H3A 109.5 . . ?
C1 C3 H3AB 109.5 . . ?
H3A C3 H3AB 109.5 . . ?
C1 C3 H3AC 109.5 . . ?
H3A C3 H3AC 109.5 . . ?
H3AB C3 H3AC 109.5 . . ?
N1 C4 C5 124.0(2) . . ?
N1 C4 H4 118.0 . . ?
C5 C4 H4 118.0 . . ?
C4 C5 C6 119.9(2) . . ?
C4 C5 H5 120.0 . . ?
C6 C5 H5 120.0 . . ?
N2 C6 C5 121.6(2) . . ?
N2 C6 C7 122.1(2) . . ?
C5 C6 C7 116.36(19) . . ?
C8 C7 C6 119.7(2) . . ?
C8 C7 H7 120.1 . . ?
C6 C7 H7 120.1 . . ?
N1 C8 C7 124.1(2) . . ?
N1 C8 H8 117.9 . . ?
C7 C8 H8 117.9 . . ?

loop_
_geom_bond_atom_site_label_1
_geom_bond_atom_site_label_2
_geom_bond_distance
_geom_bond_site_symmetry_2
_geom_bond_publ_flag
Ag1 N1 2.1983(17) . ?
Ag1 S1 2.5087(5) . ?
Ag1 S1 2.5752(5) 15 ?
Ag1 Ag2 3.0729(2) 14_455 ?
Ag1 Ag2 3.2483(2) . ?
Ag2 S1 2.4517(5) . ?
Ag2 S1 2.4662(5) 2_665 ?
Ag2 O1 2.4831(16) . ?
Ag2 Ag2 3.0112(3) 2_665 ?
Ag2 Ag2 3.0113(3) 3_565 ?
Ag2 Ag1 3.0727(2) 15 ?
S1 C1 1.857(2) . ?
S1 Ag2 2.4662(5) 3_565 ?
S1 Ag1 2.5754(5) 14_455 ?
O1 N3 1.259(2) . ?
O2 N3 1.229(2) . ?
O3 N3 1.252(2) . ?
N1 C8 1.344(3) . ?
N1 C4 1.346(3) . ?
N2 C6 1.354(3) . ?
N2 H2B 0.8800 . ?
N2 H2C 0.8800 . ?
C1 C2 1.506(4) . ?
C1 C3 1.510(3) . ?
C1 H1 1.0000 . ?
C2 H2A 0.9800 . ?
C2 H2AB 0.9800 . ?
C2 H2AC 0.9800 . ?
C3 H3A 0.9800 . ?
C3 H3AB 0.9800 . ?
C3 H3AC 0.9800 . ?
C4 C5 1.367(3) . ?
C4 H4 0.9500 . ?
C5 C6 1.396(3) . ?
C5 H5 0.9500 . ?
C6 C7 1.400(3) . ?
C7 C8 1.367(3) . ?
C7 H7 0.9500 . ?
C8 H8 0.9500 . ?
